data_4071619
loop_
_publ_author_name
'Brayton, Daniel F.'
'Heinekey, D. Michael'

_publ_section_title
;
 Synthesis and Structure of Molybdenum and Tungsten Bisphosphine Carbonyl
 Dimers
;
_journal_issue 15
_journal_name_full Organometallics
_journal_page_first 3901
_journal_paper_doi 10.1021/om800273t
_journal_volume 27
_journal_year 2008
_chemical_formula_moiety 'C18 H32 P2'
_chemical_formula_sum 'C18 H32 P2'
_chemical_formula_weight 310.38
_chemical_name_common brayton1
_chemical_name_systematic brayton1
_space_group_IT_number 14
_symmetry_cell_setting monoclinic
_symmetry_Int_Tables_number 14
_symmetry_space_group_name_Hall '-P 2ybc'
_symmetry_space_group_name_H-M 'P 1 21/c 1'
_atom_sites_solution_hydrogens geom
_atom_sites_solution_primary direct
_atom_sites_solution_secondary difmap
_audit_creation_method SHELXL-97
_cell_angle_alpha 90.00
_cell_angle_beta 99.591(3)
_cell_angle_gamma 90.00
_cell_formula_units_Z 4
_cell_length_a 10.2911(5)
_cell_length_b 8.0562(5)
_cell_length_c 23.5323(14)
_cell_measurement_reflns_used 62
_cell_measurement_temperature 130(2)
_cell_volume 1923.73(19)
_computing_cell_refinement 'HKL Scalepack (Otwinowski & Minor 1997)'
_computing_data_collection KappaCCD
_computing_data_reduction 'HKL Scalepack (Otwinowski & Minor 1997)'
_computing_molecular_graphics 'maXus, Zortep'
_computing_publication_material 'SHELXL-97 (Sheldrick, 1997)'
_computing_structure_refinement 'SHELXL-97 (Sheldrick, 1997)'
_computing_structure_solution 'SHELXL-97 (Sheldrick, 1997)'
_diffrn_ambient_temperature 130(2)
_diffrn_measured_fraction_theta_full 0.984
_diffrn_measured_fraction_theta_max 0.983
_diffrn_measurement_device_type 'Nonius KappaCCD'
_diffrn_measurement_method '\f and \w scans'
_diffrn_radiation_monochromator graphite
_diffrn_radiation_source 'fine-focus sealed tube'
_diffrn_radiation_type MoK\a
_diffrn_radiation_wavelength 0.71073
_diffrn_reflns_av_R_equivalents 0.0782
_diffrn_reflns_av_sigmaI/netI 0.1025
_diffrn_reflns_limit_h_max 12
_diffrn_reflns_limit_h_min -12
_diffrn_reflns_limit_k_max 9
_diffrn_reflns_limit_k_min -10
_diffrn_reflns_limit_l_max 29
_diffrn_reflns_limit_l_min -29
_diffrn_reflns_number 6966
_diffrn_reflns_theta_full 25.00
_diffrn_reflns_theta_max 26.42
_diffrn_reflns_theta_min 2.68
_exptl_absorpt_coefficient_mu 0.218
_exptl_absorpt_correction_T_max 0.9786
_exptl_absorpt_correction_T_min 0.8989
_exptl_absorpt_correction_type multi-scan
_exptl_absorpt_process_details HKL2000
_exptl_crystal_colour colorless
_exptl_crystal_density_diffrn 1.072
_exptl_crystal_density_method 'not measured'
_exptl_crystal_description cut-block
_exptl_crystal_F_000 680
_exptl_crystal_size_max 0.50
_exptl_crystal_size_mid 0.20
_exptl_crystal_size_min 0.10
_refine_diff_density_max 0.272
_refine_diff_density_min -0.337
_refine_diff_density_rms 0.064
_refine_ls_extinction_method none
_refine_ls_goodness_of_fit_ref 0.994
_refine_ls_hydrogen_treatment constr
_refine_ls_matrix_type full
_refine_ls_number_parameters 189
_refine_ls_number_reflns 3878
_refine_ls_number_restraints 0
_refine_ls_restrained_S_all 0.994
_refine_ls_R_factor_all 0.1250
_refine_ls_R_factor_gt 0.0589
_refine_ls_shift/su_max 0.000
_refine_ls_shift/su_mean 0.000
_refine_ls_structure_factor_coef Fsqd
_refine_ls_weighting_details 'calc w=1/[\s^2^(Fo^2^)+(0.0750P)^2^+0.0000P] where P=(Fo^2^+2Fc^2^)/3'
_refine_ls_weighting_scheme calc
_refine_ls_wR_factor_gt 0.1336
_refine_ls_wR_factor_ref 0.1619
_reflns_number_gt 2068
_reflns_number_total 3878
_reflns_threshold_expression >2sigma(I)
_cod_data_source_file om800273t-file002.cif
_cod_data_source_block shelxl
_cod_depositor_comments
;
The following automatic conversions were performed:

'_symmetry_cell_setting' value 'Monoclinic' changed to 'monoclinic'
according to /home/saulius/struct/CIF-dictionaries/cif_core.dic
dictionary named 'cif_core.dic' version 2.4.1 from 2010-06-29.

Automatic conversion script
Id: cif_fix_values 1715 2011-07-08 13:25:40Z adriana 
;
_cod_original_cell_volume 1923.64(19)
_cod_original_sg_symbol_Hall -p_2ybc
_cod_original_sg_symbol_H-M p_1_21/c_1
_cod_database_code 4071619

loop_
_symmetry_equiv_pos_as_xyz
'x, y, z'
'-x, y+1/2, -z+1/2'
'-x, -y, -z'
'x, -y-1/2, z-1/2'

loop_
_atom_site_label
_atom_site_type_symbol
_atom_site_fract_x
_atom_site_fract_y
_atom_site_fract_z
_atom_site_U_iso_or_equiv
_atom_site_adp_type
_atom_site_occupancy
_atom_site_symmetry_multiplicity
_atom_site_calc_flag
_atom_site_refinement_flags
P1 P 0.40759(8) 0.83857(11) 0.36712(3) 0.0292(2) Uani 1 1 d .
P2 P 0.09425(8) 0.48454(11) 0.13606(4) 0.0293(2) Uani 1 1 d .
C1 C 0.3868(3) 0.6813(4) 0.42299(14) 0.0333(8) Uani 1 1 d .
H1 H 0.4203 0.7329 0.4613 0.040 Uiso 1 1 calc R
C2 C 0.4766(4) 0.5326(4) 0.41666(16) 0.0429(9) Uani 1 1 d .
H2A H 0.4737 0.4544 0.4483 0.064 Uiso 1 1 calc R
H2B H 0.5672 0.5715 0.4179 0.064 Uiso 1 1 calc R
H2C H 0.4462 0.4771 0.3798 0.064 Uiso 1 1 calc R
C3 C 0.2454(3) 0.6253(5) 0.42446(15) 0.0411(9) Uani 1 1 d .
H3A H 0.2095 0.5710 0.3880 0.062 Uiso 1 1 calc R
H3B H 0.1913 0.7220 0.4301 0.062 Uiso 1 1 calc R
H3C H 0.2449 0.5470 0.4563 0.062 Uiso 1 1 calc R
C4 C 0.2991(3) 1.0114(4) 0.38209(13) 0.0314(8) Uani 1 1 d .
H4 H 0.2079 0.9683 0.3819 0.038 Uiso 1 1 calc R
C5 C 0.3524(3) 1.0858(4) 0.44140(14) 0.0366(8) Uani 1 1 d .
H5A H 0.4452 1.1160 0.4432 0.055 Uiso 1 1 calc R
H5B H 0.3445 1.0040 0.4714 0.055 Uiso 1 1 calc R
H5C H 0.3014 1.1851 0.4475 0.055 Uiso 1 1 calc R
C6 C 0.2964(4) 1.1424(4) 0.33487(14) 0.0408(9) Uani 1 1 d .
H6A H 0.2425 1.2368 0.3432 0.061 Uiso 1 1 calc R
H6B H 0.2586 1.0940 0.2975 0.061 Uiso 1 1 calc R
H6C H 0.3864 1.1803 0.3337 0.061 Uiso 1 1 calc R
C7 C 0.3145(3) 0.7424(4) 0.30228(13) 0.0300(8) Uani 1 1 d .
C8 C 0.1778(3) 0.7523(4) 0.28529(13) 0.0329(8) Uani 1 1 d .
H8 H 0.1268 0.8153 0.3076 0.039 Uiso 1 1 calc R
C9 C 0.3852(3) 0.6494(4) 0.26733(13) 0.0329(8) Uani 1 1 d .
H9 H 0.4783 0.6419 0.2776 0.039 Uiso 1 1 calc R
C10 C 0.1163(3) 0.6713(4) 0.23622(13) 0.0317(8) Uani 1 1 d .
H10 H 0.0232 0.6787 0.2260 0.038 Uiso 1 1 calc R
C11 C 0.3238(3) 0.5684(4) 0.21837(13) 0.0332(8) Uani 1 1 d .
H11 H 0.3749 0.5049 0.1961 0.040 Uiso 1 1 calc R
C12 C 0.1870(3) 0.5788(4) 0.20121(13) 0.0291(7) Uani 1 1 d .
C13 C 0.2004(3) 0.3106(4) 0.12114(13) 0.0304(7) Uani 1 1 d .
H13 H 0.2918 0.3527 0.1213 0.036 Uiso 1 1 calc R
C14 C 0.2031(3) 0.1789(4) 0.16823(14) 0.0408(9) Uani 1 1 d .
H14A H 0.1132 0.1400 0.1691 0.061 Uiso 1 1 calc R
H14B H 0.2400 0.2271 0.2057 0.061 Uiso 1 1 calc R
H14C H 0.2578 0.0852 0.1600 0.061 Uiso 1 1 calc R
C15 C 0.1470(3) 0.2384(4) 0.06210(14) 0.0367(8) Uani 1 1 d .
H15A H 0.2007 0.1428 0.0548 0.055 Uiso 1 1 calc R
H15B H 0.1505 0.3230 0.0325 0.055 Uiso 1 1 calc R
H15C H 0.0556 0.2030 0.0610 0.055 Uiso 1 1 calc R
C16 C 0.1182(3) 0.6396(4) 0.08078(14) 0.0346(8) Uani 1 1 d .
H16 H 0.0852 0.5884 0.0424 0.042 Uiso 1 1 calc R
C17 C 0.2606(3) 0.6957(5) 0.08013(15) 0.0435(9) Uani 1 1 d .
H17A H 0.2628 0.7689 0.0470 0.065 Uiso 1 1 calc R
H17B H 0.3161 0.5982 0.0771 0.065 Uiso 1 1 calc R
H17C H 0.2938 0.7557 0.1158 0.065 Uiso 1 1 calc R
C18 C 0.0309(3) 0.7912(4) 0.08652(15) 0.0424(9) Uani 1 1 d .
H18A H 0.0619 0.8469 0.1233 0.064 Uiso 1 1 calc R
H18B H -0.0605 0.7552 0.0852 0.064 Uiso 1 1 calc R
H18C H 0.0357 0.8684 0.0547 0.064 Uiso 1 1 calc R

loop_
_atom_site_aniso_label
_atom_site_aniso_U_11
_atom_site_aniso_U_22
_atom_site_aniso_U_33
_atom_site_aniso_U_23
_atom_site_aniso_U_13
_atom_site_aniso_U_12
P1 0.0269(4) 0.0320(5) 0.0277(4) -0.0031(4) 0.0015(3) -0.0020(4)
P2 0.0265(5) 0.0335(5) 0.0269(4) -0.0026(4) 0.0019(3) -0.0017(4)
C1 0.0366(18) 0.031(2) 0.0306(17) 0.0013(14) 0.0015(14) -0.0025(15)
C2 0.049(2) 0.034(2) 0.043(2) 0.0015(17) -0.0017(17) 0.0034(18)
C3 0.044(2) 0.040(2) 0.040(2) 0.0014(17) 0.0097(16) -0.0109(17)
C4 0.0289(17) 0.040(2) 0.0239(16) -0.0010(14) 0.0014(13) 0.0046(15)
C5 0.0364(19) 0.039(2) 0.0323(19) -0.0039(16) 0.0001(15) 0.0010(16)
C6 0.055(2) 0.033(2) 0.0330(19) -0.0015(15) 0.0019(17) 0.0062(18)
C7 0.0322(17) 0.035(2) 0.0232(15) -0.0026(13) 0.0064(13) -0.0046(15)
C8 0.0266(17) 0.042(2) 0.0295(17) -0.0067(15) 0.0031(13) 0.0011(15)
C9 0.0267(16) 0.042(2) 0.0295(17) -0.0060(15) 0.0029(13) -0.0014(15)
C10 0.0228(15) 0.040(2) 0.0317(17) -0.0015(15) 0.0027(13) 0.0035(14)
C11 0.0298(18) 0.041(2) 0.0296(18) -0.0046(15) 0.0064(14) 0.0006(16)
C12 0.0286(17) 0.034(2) 0.0244(16) -0.0031(14) 0.0034(13) -0.0030(15)
C13 0.0266(16) 0.0333(19) 0.0306(17) -0.0026(15) 0.0029(13) -0.0031(15)
C14 0.046(2) 0.036(2) 0.039(2) 0.0042(16) 0.0022(16) 0.0011(17)
C15 0.0373(19) 0.034(2) 0.0378(19) -0.0023(16) 0.0031(15) 0.0016(16)
C16 0.0395(19) 0.033(2) 0.0290(17) 0.0004(15) -0.0010(14) -0.0022(16)
C17 0.042(2) 0.050(2) 0.040(2) 0.0070(17) 0.0094(16) -0.0081(18)
C18 0.046(2) 0.037(2) 0.040(2) -0.0029(17) -0.0045(16) -0.0039(18)

loop_
_atom_type_symbol
_atom_type_description
_atom_type_scat_dispersion_real
_atom_type_scat_dispersion_imag
_atom_type_scat_source
C C 0.0033 0.0016 'International Tables Vol C Tables 4.2.6.8 and 6.1.1.4'
H H 0.0000 0.0000 'International Tables Vol C Tables 4.2.6.8 and 6.1.1.4'
P P 0.1023 0.0942 'International Tables Vol C Tables 4.2.6.8 and 6.1.1.4'

loop_
_geom_angle_atom_site_label_1
_geom_angle_atom_site_label_2
_geom_angle_atom_site_label_3
_geom_angle
C7 P1 C4 103.16(14)
C7 P1 C1 101.20(15)
C4 P1 C1 103.47(15)
C12 P2 C13 103.39(14)
C12 P2 C16 101.37(15)
C13 P2 C16 103.09(14)
C3 C1 C2 111.3(3)
C3 C1 P1 116.0(2)
C2 C1 P1 108.7(2)
C3 C1 H1 106.8
C2 C1 H1 106.8
P1 C1 H1 106.8
C1 C2 H2A 109.5
C1 C2 H2B 109.5
H2A C2 H2B 109.5
C1 C2 H2C 109.5
H2A C2 H2C 109.5
H2B C2 H2C 109.5
C1 C3 H3A 109.5
C1 C3 H3B 109.5
H3A C3 H3B 109.5
C1 C3 H3C 109.5
H3A C3 H3C 109.5
H3B C3 H3C 109.5
C6 C4 C5 110.6(3)
C6 C4 P1 108.6(2)
C5 C4 P1 109.4(2)
C6 C4 H4 109.4
C5 C4 H4 109.4
P1 C4 H4 109.4
C4 C5 H5A 109.5
C4 C5 H5B 109.5
H5A C5 H5B 109.5
C4 C5 H5C 109.5
H5A C5 H5C 109.5
H5B C5 H5C 109.5
C4 C6 H6A 109.5
C4 C6 H6B 109.5
H6A C6 H6B 109.5
C4 C6 H6C 109.5
H6A C6 H6C 109.5
H6B C6 H6C 109.5
C8 C7 C9 117.3(3)
C8 C7 P1 125.1(2)
C9 C7 P1 117.6(2)
C10 C8 C7 120.7(3)
C10 C8 H8 119.7
C7 C8 H8 119.7
C11 C9 C7 122.1(3)
C11 C9 H9 119.0
C7 C9 H9 119.0
C8 C10 C12 122.0(3)
C8 C10 H10 119.0
C12 C10 H10 119.0
C9 C11 C12 120.7(3)
C9 C11 H11 119.7
C12 C11 H11 119.7
C11 C12 C10 117.2(3)
C11 C12 P2 125.1(2)
C10 C12 P2 117.6(2)
C15 C13 C14 110.9(3)
C15 C13 P2 109.2(2)
C14 C13 P2 109.2(2)
C15 C13 H13 109.2
C14 C13 H13 109.2
P2 C13 H13 109.2
C13 C14 H14A 109.5
C13 C14 H14B 109.5
H14A C14 H14B 109.5
C13 C14 H14C 109.5
H14A C14 H14C 109.5
H14B C14 H14C 109.5
C13 C15 H15A 109.5
C13 C15 H15B 109.5
H15A C15 H15B 109.5
C13 C15 H15C 109.5
H15A C15 H15C 109.5
H15B C15 H15C 109.5
C18 C16 C17 109.9(3)
C18 C16 P2 109.1(2)
C17 C16 P2 116.4(2)
C18 C16 H16 107.0
C17 C16 H16 107.0
P2 C16 H16 107.0
C16 C17 H17A 109.5
C16 C17 H17B 109.5
H17A C17 H17B 109.5
C16 C17 H17C 109.5
H17A C17 H17C 109.5
H17B C17 H17C 109.5
C16 C18 H18A 109.5
C16 C18 H18B 109.5
H18A C18 H18B 109.5
C16 C18 H18C 109.5
H18A C18 H18C 109.5
H18B C18 H18C 109.5

loop_
_geom_bond_atom_site_label_1
_geom_bond_atom_site_label_2
_geom_bond_distance
P1 C7 1.833(3)
P1 C4 1.854(3)
P1 C1 1.864(3)
P2 C12 1.831(3)
P2 C13 1.846(3)
P2 C16 1.849(3)
C1 C3 1.529(4)
C1 C2 1.535(4)
C1 H1 1.0000
C2 H2A 0.9800
C2 H2B 0.9800
C2 H2C 0.9800
C3 H3A 0.9800
C3 H3B 0.9800
C3 H3C 0.9800
C4 C6 1.529(4)
C4 C5 1.534(4)
C4 H4 1.0000
C5 H5A 0.9800
C5 H5B 0.9800
C5 H5C 0.9800
C6 H6A 0.9800
C6 H6B 0.9800
C6 H6C 0.9800
C7 C8 1.399(4)
C7 C9 1.402(4)
C8 C10 1.384(4)
C8 H8 0.9500
C9 C11 1.382(4)
C9 H9 0.9500
C10 C12 1.401(4)
C10 H10 0.9500
C11 C12 1.401(4)
C11 H11 0.9500
C13 C15 1.522(4)
C13 C14 1.531(4)
C13 H13 1.0000
C14 H14A 0.9800
C14 H14B 0.9800
C14 H14C 0.9800
C15 H15A 0.9800
C15 H15B 0.9800
C15 H15C 0.9800
C16 C18 1.535(5)
C16 C17 1.536(4)
C16 H16 1.0000
C17 H17A 0.9800
C17 H17B 0.9800
C17 H17C 0.9800
C18 H18A 0.9800
C18 H18B 0.9800
C18 H18C 0.9800

loop_
_geom_torsion_atom_site_label_1
_geom_torsion_atom_site_label_2
_geom_torsion_atom_site_label_3
_geom_torsion_atom_site_label_4
_geom_torsion
C7 P1 C1 C3 -50.7(3)
C4 P1 C1 C3 55.9(3)
C7 P1 C1 C2 75.5(2)
C4 P1 C1 C2 -177.9(2)
C7 P1 C4 C6 -69.1(2)
C1 P1 C4 C6 -174.2(2)
C7 P1 C4 C5 170.2(2)
C1 P1 C4 C5 65.0(3)
C4 P1 C7 C8 -24.0(3)
C1 P1 C7 C8 82.9(3)
C4 P1 C7 C9 157.0(3)
C1 P1 C7 C9 -96.1(3)
C9 C7 C8 C10 0.7(5)
P1 C7 C8 C10 -178.3(3)
C8 C7 C9 C11 -0.8(5)
P1 C7 C9 C11 178.2(3)
C7 C8 C10 C12 -1.0(5)
C7 C9 C11 C12 1.1(5)
C9 C11 C12 C10 -1.2(5)
C9 C11 C12 P2 177.5(3)
C8 C10 C12 C11 1.2(5)
C8 C10 C12 P2 -177.7(3)
C13 P2 C12 C11 24.8(3)
C16 P2 C12 C11 -81.7(3)
C13 P2 C12 C10 -156.4(2)
C16 P2 C12 C10 97.0(3)
C12 P2 C13 C15 -170.3(2)
C16 P2 C13 C15 -65.0(2)
C12 P2 C13 C14 68.4(2)
C16 P2 C13 C14 173.6(2)
C12 P2 C16 C18 -75.2(2)
C13 P2 C16 C18 178.0(2)
C12 P2 C16 C17 49.8(3)
C13 P2 C16 C17 -57.0(3)

loop_
_cod_related_entry_id
_cod_related_entry_database
_cod_related_entry_code
1 ChemSpider 30659769
